data_1547191
loop_
_publ_author_name
'Hamada Mohamed Ibrahim'
'Haider Behbehani'
'Mohamed H Elnagdi'

_publ_section_title
;
 Approaches towards the synthesis of a novel class of
 2-amino-5-arylazonicotinate, pyridazinone and pyrido[2,3-d]pyrimidine
 derivatives as potent antimicrobial agents
;
_journal_name_full 'Chemistry Central Journal'
_journal_page_first 123
_journal_paper_doi 10.1186/1752-153X-7-123
_journal_volume 7
_journal_year 2013
_chemical_formula_moiety 'C24 H19 Cl2 N5 O6'
_chemical_formula_sum 'C24 H19 Cl2 N5 O6'
_chemical_formula_weight 544.35
_space_group_IT_number 14
_symmetry_cell_setting monoclinic
_symmetry_Int_Tables_number 14
_symmetry_space_group_name_Hall '-P 2ybc'
_symmetry_space_group_name_H-M 'P 1 21/c 1'
_atom_sites_solution_hydrogens geom
_atom_sites_solution_primary direct
_atom_sites_solution_secondary difmap
_cell_angle_alpha 90.0000
_cell_angle_beta 97.548(7)
_cell_angle_gamma 90.0000
_cell_formula_units_Z 4
_cell_length_a 8.0271(10)
_cell_length_b 14.5864(13)
_cell_length_c 21.531(3)
_cell_measurement_reflns_used 4713
_cell_measurement_temperature 293
_cell_measurement_theta_max 26.36
_cell_measurement_theta_min 3.17
_cell_volume 2499.1(5)
_computing_cell_refinement 'CrystalClear-SM Expert 2.0 r4'
_computing_data_collection 'CrystalClear-SM Expert 2.0 r4 (Rigaku, 2009)'
_computing_data_reduction 'CrystalClear-SM Expert 2.0 r4'
_computing_molecular_graphics 'CrystalStructure 4.0'
_computing_publication_material 'CrystalStructure 4.0 (Rigaku, 2010)'
_computing_structure_refinement 'SHELXL97 (Sheldrick, 2008)'
_computing_structure_solution 'Il Milione (Burla, et al., 2007)'
_diffrn_ambient_temperature 293
_diffrn_detector_area_resol_mean 10.000
_diffrn_measured_fraction_theta_full 0.996
_diffrn_measured_fraction_theta_max 0.996
_diffrn_measurement_device_type 'Rigaku R-AXIS RAPID'
_diffrn_measurement_method \w
_diffrn_radiation_type 'Mo K\a'
_diffrn_radiation_wavelength 0.71075
_diffrn_reflns_av_R_equivalents 0.0448
_diffrn_reflns_limit_h_max 10
_diffrn_reflns_limit_h_min -10
_diffrn_reflns_limit_k_max 17
_diffrn_reflns_limit_k_min -18
_diffrn_reflns_limit_l_max 25
_diffrn_reflns_limit_l_min -26
_diffrn_reflns_number 21973
_diffrn_reflns_theta_full 26.37
_diffrn_reflns_theta_max 26.37
_diffrn_standards_interval_count .
_diffrn_standards_number 0
_exptl_absorpt_coefficient_mu 0.310
_exptl_absorpt_correction_T_max 0.985
_exptl_absorpt_correction_T_min 0.686
_exptl_absorpt_correction_type multi-scan
_exptl_absorpt_process_details 'ABSCOR (Rigaku, 1995)'
_exptl_crystal_colour Yellow
_exptl_crystal_density_diffrn 1.447
_exptl_crystal_density_method 'not measured'
_exptl_crystal_description Needle
_exptl_crystal_F_000 1120.00
_exptl_crystal_size_max 0.300
_exptl_crystal_size_mid 0.100
_exptl_crystal_size_min 0.050
_refine_diff_density_max 0.360
_refine_diff_density_min -0.280
_refine_ls_extinction_method none
_refine_ls_goodness_of_fit_ref 1.098
_refine_ls_hydrogen_treatment constr
_refine_ls_number_parameters 337
_refine_ls_number_reflns 5078
_refine_ls_number_restraints 22
_refine_ls_R_factor_gt 0.0458
_refine_ls_shift/su_max 0.001
_refine_ls_structure_factor_coef Fsqd
_refine_ls_weighting_details 'w = 1/[\s^2^(Fo^2^)+(0.0773P)^2^+0.0282P] where P=(Fo^2^+2Fc^2^)/3'
_refine_ls_weighting_scheme calc
_refine_ls_wR_factor_ref 0.1531
_reflns_number_gt 3018
_reflns_number_total 5078
_reflns_threshold_expression F^2^>2.0\s(F^2^)
_cod_data_source_file 13065_2013_670_MOESM9_ESM.cif
_cod_data_source_block IX
_cod_database_code 1547191

loop_
_symmetry_equiv_pos_site_id
_symmetry_equiv_pos_as_xyz
1 +X,+Y,+Z
2 -X,1/2+Y,1/2-Z
3 -X,-Y,-Z
4 +X,1/2-Y,1/2+Z

loop_
_atom_site_label
_atom_site_type_symbol
_atom_site_fract_x
_atom_site_fract_y
_atom_site_fract_z
_atom_site_U_iso_or_equiv
_atom_site_adp_type
_atom_site_occupancy
_atom_site_symmetry_multiplicity
_atom_site_calc_flag
_atom_site_refinement_flags
_atom_site_disorder_assembly
_atom_site_disorder_group
Cl1 Cl 0.61219(11) 1.18587(4) 0.49451(3) 0.0689(3) Uani 1.0 4 d . . .
Cl2 Cl 1.20964(12) 0.54876(6) 0.53964(4) 0.0972(4) Uani 1.0 4 d . . .
O1 O 0.9842(4) 0.94556(19) 0.29396(10) 0.1030(9) Uani 1.0 4 d . . .
O2 O 0.9974(5) 0.8493(2) 0.36829(14) 0.1290(12) Uani 1.0 4 d . . .
O3 O 0.4409(4) 1.08287(13) 0.71620(9) 0.0856(7) Uani 1.0 4 d . . .
O4 O 0.4951(3) 1.00165(13) 0.80223(8) 0.0820(7) Uani 1.0 4 d . . .
O5 O 0.3542(3) 0.79490(17) 0.74601(10) 0.0937(8) Uani 1.0 4 d . . .
O6 O 0.7133(4) 0.80265(19) 0.89681(9) 0.1102(10) Uani 1.0 4 d . . .
N1 N 0.9556(4) 0.9218(2) 0.34551(12) 0.0734(7) Uani 1.0 4 d . . .
N2 N 0.7019(3) 0.99868(13) 0.53534(8) 0.0503(6) Uani 1.0 4 d . . .
N3 N 0.7729(3) 0.92898(12) 0.56019(8) 0.0480(5) Uani 1.0 4 d . . .
N4 N 0.7308(3) 0.80004(12) 0.70389(8) 0.0457(5) Uani 1.0 4 d . . .
N5 N 0.6111(3) 0.82610(12) 0.79425(8) 0.0463(5) Uani 1.0 4 d . . .
C1 C 0.7467(4) 1.13212(17) 0.39302(11) 0.0555(7) Uani 1.0 4 d . . .
C2 C 0.8253(4) 1.07155(18) 0.35820(11) 0.0553(7) Uani 1.0 4 d . . .
C3 C 0.8683(4) 0.98582(17) 0.38239(10) 0.0522(7) Uani 1.0 4 d . . .
C4 C 0.8316(4) 0.95916(17) 0.44030(11) 0.0521(7) Uani 1.0 4 d . . .
C5 C 0.7515(4) 1.02017(15) 0.47617(10) 0.0444(6) Uani 1.0 4 d . . .
C6 C 0.7096(4) 1.10734(15) 0.45142(10) 0.0478(6) Uani 1.0 4 d . . .
C7 C 0.7214(3) 0.90724(15) 0.61959(9) 0.0425(6) Uani 1.0 4 d . . .
C8 C 0.7714(3) 0.82170(14) 0.64693(10) 0.0422(6) Uani 1.0 4 d . . .
C9 C 0.8728(3) 0.75283(14) 0.61857(10) 0.0434(6) Uani 1.0 4 d . . .
C10 C 0.8582(4) 0.73598(16) 0.55454(10) 0.0510(7) Uani 1.0 4 d . . .
C11 C 0.9604(4) 0.67382(17) 0.53055(11) 0.0577(7) Uani 1.0 4 d . . .
C12 C 1.0794(4) 0.62653(17) 0.57046(12) 0.0588(7) Uani 1.0 4 d . . .
C13 C 1.0938(4) 0.64023(18) 0.63423(12) 0.0588(7) Uani 1.0 4 d . . .
C14 C 0.9910(4) 0.70227(16) 0.65809(11) 0.0513(7) Uani 1.0 4 d . . .
C15 C 0.6469(3) 0.85920(15) 0.73451(9) 0.0431(6) Uani 1.0 4 d . . .
C16 C 0.5964(3) 0.94627(15) 0.71151(10) 0.0433(6) Uani 1.0 4 d . . .
C17 C 0.6353(3) 0.96819(15) 0.65284(10) 0.0451(6) Uani 1.0 4 d . . .
C18 C 0.5040(4) 1.01704(16) 0.74324(11) 0.0500(7) Uani 1.0 4 d . . .
C19 C 0.4009(5) 1.0659(3) 0.83581(13) 0.0864(11) Uani 1.0 4 d . . .
C20 C 0.3360(5) 1.0171(3) 0.88652(16) 0.0976(12) Uani 1.0 4 d . . .
C21 C 0.4483(4) 0.79232(18) 0.79445(12) 0.0585(7) Uani 1.0 4 d . . .
C22 C 0.3961(5) 0.7535(2) 0.85269(13) 0.0746(9) Uani 1.0 4 d . . .
C23 C 0.7376(4) 0.82995(19) 0.84594(12) 0.0667(8) Uani 1.0 4 d . . .
C24 C 0.9014(5) 0.8706(3) 0.83460(13) 0.0793(10) Uani 1.0 4 d . . .
H1 H 0.7182 1.1902 0.3773 0.0666 Uiso 1.0 4 calc R . .
H2 H 0.8497 1.0879 0.3186 0.0664 Uiso 1.0 4 calc R . .
H4 H 0.8601 0.9007 0.4554 0.0625 Uiso 1.0 4 calc R . .
H10 H 0.7778 0.7674 0.5276 0.0612 Uiso 1.0 4 calc R . .
H11 H 0.9498 0.6634 0.4876 0.0692 Uiso 1.0 4 calc R . .
H13 H 1.1730 0.6076 0.6609 0.0705 Uiso 1.0 4 calc R . .
H14 H 0.9998 0.7109 0.7012 0.0616 Uiso 1.0 4 calc R . .
H17 H 0.6031 1.0248 0.6354 0.0541 Uiso 1.0 4 calc R . .
H19A H 0.3088 1.0917 0.8075 0.1037 Uiso 1.0 4 calc R . .
H19B H 0.4735 1.1156 0.8527 0.1037 Uiso 1.0 4 calc R . .
H20A H 0.2874 1.0601 0.9127 0.1171 Uiso 1.0 4 calc R . .
H20B H 0.4260 0.9848 0.9110 0.1171 Uiso 1.0 4 calc R . .
H20C H 0.2517 0.9741 0.8693 0.1171 Uiso 1.0 4 calc R . .
H22A H 0.4710 0.7048 0.8677 0.0896 Uiso 1.0 4 calc R . .
H22B H 0.2837 0.7301 0.8440 0.0896 Uiso 1.0 4 calc R . .
H22C H 0.3999 0.8007 0.8840 0.0896 Uiso 1.0 4 calc R . .
H24A H 0.8821 0.9290 0.8144 0.0952 Uiso 1.0 4 calc R . .
H24B H 0.9559 0.8304 0.8083 0.0952 Uiso 1.0 4 calc R . .
H24C H 0.9718 0.8786 0.8739 0.0952 Uiso 1.0 4 calc R . .

loop_
_atom_site_aniso_label
_atom_site_aniso_U_11
_atom_site_aniso_U_22
_atom_site_aniso_U_33
_atom_site_aniso_U_12
_atom_site_aniso_U_13
_atom_site_aniso_U_23
Cl1 0.0920(7) 0.0571(4) 0.0598(4) 0.0083(4) 0.0179(4) -0.0012(3)
Cl2 0.0953(8) 0.1008(7) 0.0987(7) 0.0349(6) 0.0248(5) -0.0244(5)
O1 0.117(3) 0.131(2) 0.0708(14) -0.0080(17) 0.0495(15) -0.0177(14)
O2 0.173(4) 0.0991(19) 0.130(3) 0.050(2) 0.077(3) 0.0087(18)
O3 0.133(3) 0.0610(12) 0.0671(12) 0.0325(13) 0.0308(13) 0.0122(10)
O4 0.121(2) 0.0799(13) 0.0512(11) 0.0473(13) 0.0337(12) 0.0107(9)
O5 0.0706(16) 0.1357(19) 0.0703(14) -0.0312(14) -0.0077(12) 0.0432(13)
O6 0.109(2) 0.178(3) 0.0409(11) -0.0352(19) 0.0006(12) 0.0268(13)
N1 0.0722(19) 0.0869(19) 0.0658(16) -0.0052(15) 0.0270(14) -0.0127(14)
N2 0.0597(15) 0.0522(12) 0.0407(11) 0.0025(10) 0.0121(10) 0.0114(9)
N3 0.0588(14) 0.0464(11) 0.0400(10) -0.0030(10) 0.0111(10) 0.0059(9)
N4 0.0551(14) 0.0469(11) 0.0367(10) -0.0021(10) 0.0114(10) 0.0046(8)
N5 0.0551(14) 0.0516(11) 0.0333(10) 0.0015(10) 0.0101(9) 0.0064(8)
C1 0.0646(19) 0.0545(14) 0.0470(14) -0.0078(13) 0.0055(13) 0.0136(12)
C2 0.0561(18) 0.0701(17) 0.0403(13) -0.0138(14) 0.0087(12) 0.0090(12)
C3 0.0485(17) 0.0671(16) 0.0427(13) -0.0081(13) 0.0124(12) -0.0056(11)
C4 0.0527(17) 0.0526(14) 0.0520(14) -0.0007(12) 0.0108(12) 0.0050(11)
C5 0.0478(15) 0.0492(13) 0.0369(12) -0.0031(11) 0.0076(11) 0.0068(10)
C6 0.0532(17) 0.0511(13) 0.0393(12) -0.0060(12) 0.0076(11) 0.0027(10)
C7 0.0458(15) 0.0459(12) 0.0365(12) -0.0042(11) 0.0082(11) 0.0051(10)
C8 0.0460(15) 0.0445(12) 0.0371(11) -0.0035(11) 0.0090(11) 0.0026(9)
C9 0.0499(16) 0.0415(12) 0.0401(12) -0.0014(11) 0.0112(11) 0.0054(10)
C10 0.0589(17) 0.0524(13) 0.0422(13) 0.0011(13) 0.0084(12) 0.0014(11)
C11 0.070(2) 0.0623(16) 0.0429(13) 0.0006(14) 0.0136(13) -0.0050(11)
C12 0.0621(19) 0.0563(15) 0.0611(16) 0.0046(13) 0.0194(14) -0.0061(12)
C13 0.0600(19) 0.0570(15) 0.0595(16) 0.0098(14) 0.0081(14) 0.0069(13)
C14 0.0603(18) 0.0511(13) 0.0427(13) 0.0017(13) 0.0068(12) 0.0044(10)
C15 0.0519(16) 0.0451(12) 0.0335(11) -0.0029(11) 0.0096(11) 0.0029(10)
C16 0.0479(15) 0.0451(12) 0.0371(11) -0.0015(11) 0.0066(11) 0.0013(10)
C17 0.0492(16) 0.0420(12) 0.0448(12) -0.0010(11) 0.0084(11) 0.0055(10)
C18 0.0583(18) 0.0486(13) 0.0444(13) -0.0007(12) 0.0119(12) 0.0033(11)
C19 0.122(3) 0.077(2) 0.0680(18) 0.044(2) 0.044(2) 0.0033(15)
C20 0.110(4) 0.092(3) 0.103(3) 0.017(3) 0.059(3) 0.000(2)
C21 0.061(2) 0.0667(16) 0.0498(15) -0.0026(14) 0.0129(14) 0.0149(12)
C22 0.080(3) 0.083(2) 0.0655(17) -0.0056(17) 0.0274(16) 0.0210(15)
C23 0.077(3) 0.0781(18) 0.0442(15) -0.0064(16) 0.0030(15) 0.0060(13)
C24 0.073(3) 0.104(3) 0.0584(17) -0.0152(19) -0.0015(16) 0.0035(16)

loop_
_atom_type_symbol
_atom_type_description
_atom_type_scat_dispersion_real
_atom_type_scat_dispersion_imag
_atom_type_scat_source
C C 0.0033 0.0016
;
International Tables for Crystallography
(1992, Vol. C, Tables 4.2.6.8 and 6.1.1.4)
;
H H 0.0000 0.0000
;
International Tables for Crystallography
(1992, Vol. C, Table 6.1.1.4)
;
Cl Cl 0.1484 0.1585
;
International Tables for Crystallography
(1992, Vol. C, Tables 4.2.6.8 and 6.1.1.4)
;
N N 0.0061 0.0033
;
International Tables for Crystallography
(1992, Vol. C, Tables 4.2.6.8 and 6.1.1.4)
;
O O 0.0106 0.0060
;
International Tables for Crystallography
(1992, Vol. C, Tables 4.2.6.8 and 6.1.1.4)
;

loop_
_geom_angle_atom_site_label_1
_geom_angle_atom_site_label_2
_geom_angle_atom_site_label_3
_geom_angle
_geom_angle_publ_flag
_geom_angle_site_symmetry_1
_geom_angle_site_symmetry_2
_geom_angle_site_symmetry_3
C18 O4 C19 118.2(2) yes . . .
O1 N1 O2 123.4(4) yes . . .
O1 N1 C3 118.5(3) yes . . .
O2 N1 C3 118.1(3) yes . . .
N3 N2 C5 113.4(2) yes . . .
N2 N3 C7 113.2(2) yes . . .
C8 N4 C15 120.04(19) yes . . .
C15 N5 C21 114.73(19) yes . . .
C15 N5 C23 119.1(3) yes . . .
C21 N5 C23 126.2(3) yes . . .
C2 C1 C6 120.1(3) yes . . .
C1 C2 C3 119.3(3) yes . . .
N1 C3 C2 119.1(3) yes . . .
N1 C3 C4 119.1(3) yes . . .
C2 C3 C4 121.7(3) yes . . .
C3 C4 C5 119.5(3) yes . . .
N2 C5 C4 124.2(2) yes . . .
N2 C5 C6 117.4(2) yes . . .
C4 C5 C6 118.3(3) yes . . .
Cl1 C6 C1 118.97(18) yes . . .
Cl1 C6 C5 120.06(18) yes . . .
C1 C6 C5 121.0(3) yes . . .
N3 C7 C8 117.9(2) yes . . .
N3 C7 C17 122.9(2) yes . . .
C8 C7 C17 119.0(2) yes . . .
N4 C8 C7 119.7(2) yes . . .
N4 C8 C9 115.46(19) yes . . .
C7 C8 C9 124.8(2) yes . . .
C8 C9 C10 123.5(2) yes . . .
C8 C9 C14 118.3(2) yes . . .
C10 C9 C14 118.2(3) yes . . .
C9 C10 C11 121.0(3) yes . . .
C10 C11 C12 119.7(3) yes . . .
Cl2 C12 C11 119.4(2) yes . . .
Cl2 C12 C13 120.0(2) yes . . .
C11 C12 C13 120.6(3) yes . . .
C12 C13 C14 119.6(3) yes . . .
C9 C14 C13 121.0(3) yes . . .
N4 C15 N5 113.68(19) yes . . .
N4 C15 C16 123.8(2) yes . . .
N5 C15 C16 122.5(2) yes . . .
C15 C16 C17 116.3(2) yes . . .
C15 C16 C18 127.1(2) yes . . .
C17 C16 C18 116.5(2) yes . . .
C7 C17 C16 121.0(2) yes . . .
O3 C18 O4 122.5(3) yes . . .
O3 C18 C16 122.4(3) yes . . .
O4 C18 C16 115.0(2) yes . . .
O4 C19 C20 108.5(3) yes . . .
O5 C21 N5 117.8(3) yes . . .
O5 C21 C22 121.9(3) yes . . .
N5 C21 C22 120.3(3) yes . . .
O6 C23 N5 121.3(3) yes . . .
O6 C23 C24 122.1(3) yes . . .
N5 C23 C24 116.5(3) yes . . .
C2 C1 H1 119.928 no . . .
C6 C1 H1 119.927 no . . .
C1 C2 H2 120.356 no . . .
C3 C2 H2 120.351 no . . .
C3 C4 H4 120.248 no . . .
C5 C4 H4 120.229 no . . .
C9 C10 H10 119.506 no . . .
C11 C10 H10 119.505 no . . .
C10 C11 H11 120.148 no . . .
C12 C11 H11 120.154 no . . .
C12 C13 H13 120.218 no . . .
C14 C13 H13 120.200 no . . .
C9 C14 H14 119.518 no . . .
C13 C14 H14 119.521 no . . .
C7 C17 H17 119.523 no . . .
C16 C17 H17 119.518 no . . .
O4 C19 H19A 109.980 no . . .
O4 C19 H19B 109.978 no . . .
C20 C19 H19A 109.984 no . . .
C20 C19 H19B 109.985 no . . .
H19A C19 H19B 108.365 no . . .
C19 C20 H20A 109.475 no . . .
C19 C20 H20B 109.478 no . . .
C19 C20 H20C 109.479 no . . .
H20A C20 H20B 109.457 no . . .
H20A C20 H20C 109.468 no . . .
H20B C20 H20C 109.470 no . . .
C21 C22 H22A 109.470 no . . .
C21 C22 H22B 109.472 no . . .
C21 C22 H22C 109.469 no . . .
H22A C22 H22B 109.466 no . . .
H22A C22 H22C 109.475 no . . .
H22B C22 H22C 109.474 no . . .
C23 C24 H24A 109.473 no . . .
C23 C24 H24B 109.475 no . . .
C23 C24 H24C 109.465 no . . .
H24A C24 H24B 109.468 no . . .
H24A C24 H24C 109.470 no . . .
H24B C24 H24C 109.476 no . . .

loop_
_geom_bond_atom_site_label_1
_geom_bond_atom_site_label_2
_geom_bond_distance
_geom_bond_publ_flag
_geom_bond_site_symmetry_1
_geom_bond_site_symmetry_2
Cl1 C6 1.725(3) yes . .
Cl2 C12 1.733(3) yes . .
O1 N1 1.213(4) yes . .
O2 N1 1.196(5) yes . .
O3 C18 1.200(3) yes . .
O4 C18 1.301(3) yes . .
O4 C19 1.455(4) yes . .
O5 C21 1.205(4) yes . .
O6 C23 1.205(4) yes . .
N1 C3 1.463(4) yes . .
N2 N3 1.251(3) yes . .
N2 C5 1.419(3) yes . .
N3 C7 1.430(3) yes . .
N4 C8 1.347(3) yes . .
N4 C15 1.322(3) yes . .
N5 C15 1.438(3) yes . .
N5 C21 1.397(4) yes . .
N5 C23 1.406(4) yes . .
C1 C2 1.366(4) yes . .
C1 C6 1.378(4) yes . .
C2 C3 1.381(4) yes . .
C3 C4 1.374(4) yes . .
C4 C5 1.390(4) yes . .
C5 C6 1.402(3) yes . .
C7 C8 1.415(3) yes . .
C7 C17 1.382(4) yes . .
C8 C9 1.475(4) yes . .
C9 C10 1.390(3) yes . .
C9 C14 1.399(4) yes . .
C10 C11 1.369(4) yes . .
C11 C12 1.382(4) yes . .
C12 C13 1.377(4) yes . .
C13 C14 1.370(4) yes . .
C15 C16 1.404(3) yes . .
C16 C17 1.378(4) yes . .
C16 C18 1.489(4) yes . .
C19 C20 1.456(5) yes . .
C21 C22 1.485(4) yes . .
C23 C24 1.492(5) yes . .
C1 H1 0.930 no . .
C2 H2 0.930 no . .
C4 H4 0.930 no . .
C10 H10 0.930 no . .
C11 H11 0.930 no . .
C13 H13 0.930 no . .
C14 H14 0.930 no . .
C17 H17 0.930 no . .
C19 H19A 0.970 no . .
C19 H19B 0.970 no . .
C20 H20A 0.960 no . .
C20 H20B 0.960 no . .
C20 H20C 0.960 no . .
C22 H22A 0.960 no . .
C22 H22B 0.960 no . .
C22 H22C 0.960 no . .
C24 H24A 0.960 no . .
C24 H24B 0.960 no . .
C24 H24C 0.960 no . .

loop_
_geom_contact_atom_site_label_1
_geom_contact_atom_site_label_2
_geom_contact_distance
_geom_contact_publ_flag
_geom_contact_site_symmetry_1
_geom_contact_site_symmetry_2
Cl1 N2 2.929(2) no . .
O1 C2 2.717(4) no . .
O1 C4 3.533(4) no . .
O2 C2 3.520(5) no . .
O2 C4 2.700(5) no . .
O3 C17 2.767(4) no . .
O3 C19 2.648(4) no . .
O4 O5 3.388(3) no . .
O4 N5 2.738(3) no . .
O4 C15 2.897(3) no . .
O4 C17 3.578(3) no . .
O4 C21 3.078(4) no . .
O4 C23 3.235(4) no . .
O5 N4 3.269(4) no . .
O5 C15 2.572(4) no . .
O5 C16 3.096(4) no . .
O5 C18 3.459(4) no . .
O5 C23 3.553(4) no . .
O6 C15 3.562(3) no . .
O6 C21 2.859(4) no . .
O6 C22 2.695(5) no . .
N2 C8 3.521(3) no . .
N2 C17 2.691(3) no . .
N3 C4 2.720(3) no . .
N3 C6 3.493(3) no . .
N3 C9 2.926(3) no . .
N3 C10 2.904(3) no . .
N4 C14 2.812(4) no . .
N4 C17 2.755(3) no . .
N4 C21 3.181(4) no . .
N4 C23 3.083(4) no . .
N4 C24 3.138(4) no . .
N5 C8 3.577(3) no . .
N5 C18 3.075(3) no . .
C1 C4 2.772(4) no . .
C2 C5 2.786(4) no . .
C3 C6 2.733(4) no . .
C5 C7 3.536(3) no . .
C7 C10 3.132(4) no . .
C7 C15 2.713(3) no . .
C8 C16 2.779(4) no . .
C9 C12 2.769(4) no . .
C10 C13 2.760(4) no . .
C11 C14 2.756(4) no . .
C15 C24 2.773(4) no . .
C16 C21 3.194(4) no . .
C16 C23 3.417(4) no . .
C16 C24 3.540(4) no . .
C18 C20 3.525(5) no . .
C18 C21 3.506(4) no . .
C22 C23 2.980(5) no . .
Cl1 N3 3.577(3) no . 3_676
Cl1 C22 3.444(3) no . 2_656
O1 O3 3.415(4) no . 3_676
O1 C7 3.536(4) no . 3_776
O1 C17 3.362(4) no . 3_776
O2 O6 3.295(5) no . 4_564
O2 C22 3.590(5) no . 4_664
O2 C23 3.340(5) no . 4_564
O2 C24 3.356(5) no . 4_564
O3 O1 3.415(4) no . 3_676
O3 O5 3.547(4) no . 2_656
O3 N1 3.284(4) no . 3_676
O3 N5 3.576(3) no . 2_656
O3 C2 3.362(4) no . 3_676
O3 C3 3.207(4) no . 3_676
O3 C21 3.199(4) no . 2_656
O3 C22 3.259(4) no . 2_656
O5 O3 3.547(4) no . 2_646
O5 C1 3.180(4) no . 3_676
O5 C2 3.171(4) no . 3_676
O5 C14 3.530(4) no . 1_455
O6 O2 3.295(5) no . 4_565
O6 C10 3.488(3) no . 4_565
O6 C11 3.293(4) no . 4_565
N1 O3 3.284(4) no . 3_676
N1 N3 3.528(4) no . 3_776
N2 N2 3.395(3) no . 3_676
N3 Cl1 3.577(3) no . 3_676
N3 N1 3.528(4) no . 3_776
N3 C2 3.464(4) no . 3_776
N3 C3 3.230(4) no . 3_776
N3 C4 3.571(4) no . 3_776
N5 O3 3.576(3) no . 2_646
C1 O5 3.180(4) no . 3_676
C1 C9 3.523(4) no . 3_776
C1 C14 3.477(4) no . 3_776
C1 C16 3.512(4) no . 3_676
C1 C17 3.424(4) no . 3_676
C2 O3 3.362(4) no . 3_676
C2 O5 3.171(4) no . 3_676
C2 N3 3.464(4) no . 3_776
C2 C9 3.517(4) no . 3_776
C2 C16 3.528(4) no . 3_676
C2 C18 3.451(4) no . 3_676
C3 O3 3.207(4) no . 3_676
C3 N3 3.230(4) no . 3_776
C4 N3 3.571(4) no . 3_776
C4 C5 3.598(4) no . 3_776
C5 C4 3.598(4) no . 3_776
C6 C17 3.505(4) no . 3_676
C7 O1 3.536(4) no . 3_776
C9 C1 3.523(4) no . 3_776
C9 C2 3.517(4) no . 3_776
C10 O6 3.488(3) no . 4_564
C11 O6 3.293(4) no . 4_564
C14 O5 3.530(4) no . 1_655
C14 C1 3.477(4) no . 3_776
C16 C1 3.512(4) no . 3_676
C16 C2 3.528(4) no . 3_676
C17 O1 3.362(4) no . 3_776
C17 C1 3.424(4) no . 3_676
C17 C6 3.505(4) no . 3_676
C18 C2 3.451(4) no . 3_676
C21 O3 3.199(4) no . 2_646
C22 Cl1 3.444(3) no . 2_646
C22 O2 3.590(5) no . 4_465
C22 O3 3.259(4) no . 2_646
C23 O2 3.340(5) no . 4_565
C24 O2 3.356(5) no . 4_565
Cl1 H1 2.7682 no . .
Cl2 H11 2.7909 no . .
Cl2 H13 2.8008 no . .
O1 H2 2.4304 no . .
O2 H4 2.4161 no . .
O3 H17 2.4572 no . .
O3 H19A 2.3574 no . .
O3 H19B 2.9539 no . .
O4 H20A 3.1948 no . .
O4 H20B 2.4883 no . .
O4 H20C 2.6091 no . .
O4 H22C 3.5540 no . .
O4 H24A 3.2594 no . .
O5 H22A 2.9715 no . .
O5 H22B 2.4453 no . .
O5 H22C 2.9459 no . .
O6 H20B 3.5571 no . .
O6 H22A 2.4274 no . .
O6 H22C 2.4950 no . .
O6 H24A 3.0026 no . .
O6 H24B 2.9268 no . .
O6 H24C 2.4588 no . .
N1 H2 2.6065 no . .
N1 H4 2.5990 no . .
N2 H4 2.6819 no . .
N2 H10 3.4360 no . .
N2 H17 2.4207 no . .
N3 H4 2.4833 no . .
N3 H10 2.4609 no . .
N3 H17 2.6477 no . .
N4 H14 2.5281 no . .
N4 H24A 3.1487 no . .
N4 H24B 2.7287 no . .
N5 H22A 2.7141 no . .
N5 H22B 3.2794 no . .
N5 H22C 2.7577 no . .
N5 H24A 2.6315 no . .
N5 H24B 2.7453 no . .
N5 H24C 3.2564 no . .
C2 H4 3.2421 no . .
C3 H1 3.2119 no . .
C4 H2 3.2417 no . .
C4 H10 3.4288 no . .
C5 H1 3.2568 no . .
C6 H2 3.2195 no . .
C6 H4 3.2439 no . .
C7 H10 2.9195 no . .
C8 H10 2.6955 no . .
C8 H14 2.6032 no . .
C8 H17 3.2520 no . .
C8 H24B 3.5951 no . .
C9 H11 3.2395 no . .
C9 H13 3.2483 no . .
C10 H4 3.2158 no . .
C10 H14 3.2333 no . .
C11 H13 3.2353 no . .
C12 H10 3.2168 no . .
C12 H14 3.2122 no . .
C13 H11 3.2342 no . .
C14 H10 3.2344 no . .
C15 H17 3.2123 no . .
C15 H24A 2.5891 no . .
C15 H24B 2.7955 no . .
C16 H24A 2.9818 no . .
C18 H17 2.5547 no . .
C18 H19A 2.4759 no . .
C18 H19B 2.7980 no . .
C18 H24A 3.4614 no . .
C20 H22C 3.1998 no . .
C21 H20C 3.5765 no . .
C22 H20B 3.5960 no . .
C22 H20C 3.4547 no . .
C23 H22A 2.8976 no . .
C23 H22C 2.9641 no . .
H1 H2 2.2995 no . .
H4 H10 2.6279 no . .
H4 H11 3.5843 no . .
H10 H11 2.2939 no . .
H13 H14 2.2960 no . .
H14 H24B 2.9483 no . .
H19A H20A 2.3388 no . .
H19A H20B 2.7799 no . .
H19A H20C 2.2541 no . .
H19B H20A 2.2504 no . .
H19B H20B 2.3430 no . .
H19B H20C 2.7793 no . .
H20B H22C 2.7502 no . .
H20C H22C 2.7962 no . .
Cl1 H10 3.1777 no . 3_676
Cl1 H22A 3.1370 no . 2_656
Cl1 H22B 3.5270 no . 2_656
Cl1 H22C 3.1185 no . 2_656
Cl2 H11 3.3715 no . 3_766
Cl2 H19B 3.3541 no . 2_746
Cl2 H20A 3.2908 no . 4_664
Cl2 H20B 3.1203 no . 2_746
Cl2 H20B 3.4922 no . 4_664
Cl2 H24C 3.5298 no . 2_746
O1 H13 3.4988 no . 4_564
O1 H14 3.0460 no . 4_564
O1 H17 3.4862 no . 3_776
O1 H19A 3.0418 no . 3_676
O1 H22B 3.5815 no . 4_664
O1 H24A 3.2554 no . 3_776
O2 H22B 2.6853 no . 4_664
O2 H24B 2.9223 no . 4_564
O2 H24C 3.3339 no . 4_564
O3 H2 3.4268 no . 3_676
O3 H22A 2.6949 no . 2_656
O3 H22B 3.4547 no . 2_656
O4 H13 3.0918 no . 2_756
O5 H1 2.6509 no . 3_676
O5 H2 2.6346 no . 3_676
O5 H13 3.4983 no . 1_455
O5 H14 3.1314 no . 1_455
O6 H4 3.3746 no . 4_565
O6 H10 2.9764 no . 4_565
O6 H11 2.5875 no . 4_565
N1 H17 3.5975 no . 3_776
N1 H22B 3.4458 no . 4_664
N4 H19A 3.0616 no . 2_646
N4 H19B 3.2987 no . 2_646
C5 H4 3.4667 no . 3_776
C5 H17 3.5360 no . 3_676
C6 H17 3.5035 no . 3_676
C7 H2 3.5251 no . 3_776
C8 H2 3.3092 no . 3_776
C8 H19A 3.5767 no . 2_646
C8 H19B 3.5922 no . 2_646
C9 H1 3.3764 no . 3_776
C9 H2 3.3768 no . 3_776
C9 H19A 3.2840 no . 2_646
C9 H19B 3.5448 no . 2_646
C9 H20A 3.1275 no . 2_646
C10 H20A 2.9429 no . 2_646
C11 H20A 2.9732 no . 2_646
C11 H24C 3.4719 no . 4_564
C12 H1 3.2511 no . 3_776
C12 H20A 3.1654 no . 2_646
C13 H1 2.9243 no . 3_776
C13 H19B 3.4663 no . 2_746
C13 H20A 3.3078 no . 2_646
C13 H24A 3.2705 no . 2_746
C14 H1 2.9927 no . 3_776
C14 H2 3.3304 no . 3_776
C14 H19A 3.0665 no . 2_646
C14 H20A 3.2745 no . 2_646
C16 H1 3.5679 no . 3_676
C16 H2 3.5887 no . 3_676
C17 H22A 3.5684 no . 2_656
C18 H2 3.3437 no . 3_676
C18 H13 3.3644 no . 2_756
C19 H13 3.4656 no . 2_756
C20 H24C 3.5344 no . 1_455
C22 H17 3.3462 no . 2_646
C23 H11 3.2937 no . 4_565
C24 H11 3.3034 no . 4_565
C24 H13 3.5110 no . 2_756
C24 H20C 3.1924 no . 1_655
H1 O5 2.6509 no . 3_676
H1 C9 3.3764 no . 3_776
H1 C12 3.2511 no . 3_776
H1 C13 2.9243 no . 3_776
H1 C14 2.9927 no . 3_776
H1 C16 3.5679 no . 3_676
H1 H13 3.2136 no . 3_776
H1 H14 3.3262 no . 3_776
H1 H19B 3.4481 no . 4_574
H2 O3 3.4268 no . 3_676
H2 O5 2.6346 no . 3_676
H2 C7 3.5251 no . 3_776
H2 C8 3.3092 no . 3_776
H2 C9 3.3768 no . 3_776
H2 C14 3.3304 no . 3_776
H2 C16 3.5887 no . 3_676
H2 C18 3.3437 no . 3_676
H2 H14 3.2241 no . 3_776
H2 H24B 3.5272 no . 3_776
H4 O6 3.3746 no . 4_564
H4 C5 3.4667 no . 3_776
H10 Cl1 3.1777 no . 3_676
H10 O6 2.9764 no . 4_564
H10 H20A 3.3532 no . 2_646
H11 Cl2 3.3715 no . 3_766
H11 O6 2.5875 no . 4_564
H11 C23 3.2937 no . 4_564
H11 C24 3.3034 no . 4_564
H11 H20A 3.4033 no . 2_646
H11 H24C 2.5526 no . 4_564
H13 O1 3.4988 no . 4_565
H13 O4 3.0918 no . 2_746
H13 O5 3.4983 no . 1_655
H13 C18 3.3644 no . 2_746
H13 C19 3.4656 no . 2_746
H13 C24 3.5110 no . 2_746
H13 H1 3.2136 no . 3_776
H13 H19B 2.8934 no . 2_746
H13 H24A 2.7060 no . 2_746
H13 H24C 3.5828 no . 2_746
H14 O1 3.0460 no . 4_565
H14 O5 3.1314 no . 1_655
H14 H1 3.3262 no . 3_776
H14 H2 3.2241 no . 3_776
H14 H19A 3.0116 no . 2_646
H14 H22B 3.5896 no . 1_655
H17 O1 3.4862 no . 3_776
H17 N1 3.5975 no . 3_776
H17 C5 3.5360 no . 3_676
H17 C6 3.5035 no . 3_676
H17 C22 3.3462 no . 2_656
H17 H22A 2.6905 no . 2_656
H17 H22B 3.1441 no . 2_656
H19A O1 3.0418 no . 3_676
H19A N4 3.0616 no . 2_656
H19A C8 3.5767 no . 2_656
H19A C9 3.2840 no . 2_656
H19A C14 3.0665 no . 2_656
H19A H14 3.0116 no . 2_656
H19B Cl2 3.3541 no . 2_756
H19B N4 3.2987 no . 2_656
H19B C8 3.5922 no . 2_656
H19B C9 3.5448 no . 2_656
H19B C13 3.4663 no . 2_756
H19B H1 3.4481 no . 4_575
H19B H13 2.8934 no . 2_756
H20A Cl2 3.2908 no . 4_465
H20A C9 3.1275 no . 2_656
H20A C10 2.9429 no . 2_656
H20A C11 2.9732 no . 2_656
H20A C12 3.1654 no . 2_656
H20A C13 3.3078 no . 2_656
H20A C14 3.2745 no . 2_656
H20A H10 3.3532 no . 2_656
H20A H11 3.4033 no . 2_656
H20B Cl2 3.1203 no . 2_756
H20B Cl2 3.4922 no . 4_465
H20C C24 3.1924 no . 1_455
H20C H24A 3.1169 no . 1_455
H20C H24B 3.3075 no . 1_455
H20C H24C 2.6567 no . 1_455
H22A Cl1 3.1370 no . 2_646
H22A O3 2.6949 no . 2_646
H22A C17 3.5684 no . 2_646
H22A H17 2.6905 no . 2_646
H22B Cl1 3.5270 no . 2_646
H22B O1 3.5815 no . 4_465
H22B O2 2.6853 no . 4_465
H22B O3 3.4547 no . 2_646
H22B N1 3.4458 no . 4_465
H22B H14 3.5896 no . 1_455
H22B H17 3.1441 no . 2_646
H22B H24B 3.0207 no . 1_455
H22B H24C 3.4347 no . 1_455
H22C Cl1 3.1185 no . 2_646
H22C H24C 3.5990 no . 1_455
H24A O1 3.2554 no . 3_776
H24A C13 3.2705 no . 2_756
H24A H13 2.7060 no . 2_756
H24A H20C 3.1169 no . 1_655
H24B O2 2.9223 no . 4_565
H24B H2 3.5272 no . 3_776
H24B H20C 3.3075 no . 1_655
H24B H22B 3.0207 no . 1_655
H24C Cl2 3.5298 no . 2_756
H24C O2 3.3339 no . 4_565
H24C C11 3.4719 no . 4_565
H24C C20 3.5344 no . 1_655
H24C H11 2.5526 no . 4_565
H24C H13 3.5828 no . 2_756
H24C H20C 2.6567 no . 1_655
H24C H22B 3.4347 no . 1_655
H24C H22C 3.5990 no . 1_655

loop_
_geom_torsion_atom_site_label_1
_geom_torsion_atom_site_label_2
_geom_torsion_atom_site_label_3
_geom_torsion_atom_site_label_4
_geom_torsion
_geom_torsion_publ_flag
_geom_torsion_site_symmetry_1
_geom_torsion_site_symmetry_2
_geom_torsion_site_symmetry_3
_geom_torsion_site_symmetry_4
C18 O4 C19 C20 151.9(3) no . . . .
C19 O4 C18 O3 1.7(4) no . . . .
C19 O4 C18 C16 -177.6(3) no . . . .
O1 N1 C3 C2 -1.7(4) no . . . .
O1 N1 C3 C4 178.5(3) no . . . .
O2 N1 C3 C2 177.1(3) no . . . .
O2 N1 C3 C4 -2.7(4) no . . . .
N3 N2 C5 C4 17.3(3) no . . . .
N3 N2 C5 C6 -165.74(18) no . . . .
C5 N2 N3 C7 -179.54(16) no . . . .
N2 N3 C7 C8 169.49(17) no . . . .
N2 N3 C7 C17 -14.8(3) no . . . .
C8 N4 C15 N5 179.34(18) no . . . .
C8 N4 C15 C16 -0.5(4) no . . . .
C15 N4 C8 C7 -1.1(3) no . . . .
C15 N4 C8 C9 176.80(18) no . . . .
C15 N5 C21 O5 -0.9(4) no . . . .
C15 N5 C21 C22 178.25(18) no . . . .
C21 N5 C15 N4 -99.8(3) no . . . .
C21 N5 C15 C16 80.1(3) no . . . .
C15 N5 C23 O6 -179.7(2) no . . . .
C15 N5 C23 C24 1.1(4) no . . . .
C23 N5 C15 N4 80.2(3) no . . . .
C23 N5 C15 C16 -99.9(3) no . . . .
C21 N5 C23 O6 0.2(4) no . . . .
C21 N5 C23 C24 -178.9(2) no . . . .
C23 N5 C21 O5 179.2(3) no . . . .
C23 N5 C21 C22 -1.7(4) no . . . .
C2 C1 C6 Cl1 179.4(2) no . . . .
C2 C1 C6 C5 0.1(4) no . . . .
C6 C1 C2 C3 -0.6(4) no . . . .
C1 C2 C3 N1 -178.7(2) no . . . .
C1 C2 C3 C4 1.1(4) no . . . .
N1 C3 C4 C5 178.8(2) no . . . .
C2 C3 C4 C5 -1.0(4) no . . . .
C3 C4 C5 N2 177.4(2) no . . . .
C3 C4 C5 C6 0.5(4) no . . . .
N2 C5 C6 Cl1 3.6(3) no . . . .
N2 C5 C6 C1 -177.16(19) no . . . .
C4 C5 C6 Cl1 -179.30(19) no . . . .
C4 C5 C6 C1 -0.0(4) no . . . .
N3 C7 C8 N4 177.56(18) no . . . .
N3 C7 C8 C9 -0.2(4) no . . . .
N3 C7 C17 C16 -176.31(18) no . . . .
C8 C7 C17 C16 -0.7(4) no . . . .
C17 C7 C8 N4 1.7(4) no . . . .
C17 C7 C8 C9 -175.99(19) no . . . .
N4 C8 C9 C10 146.1(2) no . . . .
N4 C8 C9 C14 -34.5(3) no . . . .
C7 C8 C9 C10 -36.1(4) no . . . .
C7 C8 C9 C14 143.3(2) no . . . .
C8 C9 C10 C11 177.3(2) no . . . .
C8 C9 C14 C13 -177.1(2) no . . . .
C10 C9 C14 C13 2.3(4) no . . . .
C14 C9 C10 C11 -2.1(4) no . . . .
C9 C10 C11 C12 0.4(4) no . . . .
C10 C11 C12 Cl2 -179.4(2) no . . . .
C10 C11 C12 C13 1.2(4) no . . . .
Cl2 C12 C13 C14 179.60(18) no . . . .
C11 C12 C13 C14 -1.0(4) no . . . .
C12 C13 C14 C9 -0.8(4) no . . . .
N4 C15 C16 C17 1.5(4) no . . . .
N4 C15 C16 C18 -179.2(2) no . . . .
N5 C15 C16 C17 -178.35(18) no . . . .
N5 C15 C16 C18 1.0(4) no . . . .
C15 C16 C17 C7 -0.8(4) no . . . .
C15 C16 C18 O3 -166.9(3) no . . . .
C15 C16 C18 O4 12.3(4) no . . . .
C17 C16 C18 O3 12.4(4) no . . . .
C17 C16 C18 O4 -168.4(2) no . . . .
C18 C16 C17 C7 179.77(19) no . . . .
